data_7038431
loop_
_publ_author_name
'Paisley, Nathan R.'
'Lui, Melanie W.'
'McDonald, Robert'
'Ferguson, Michael J.'
'Rivard, Eric'

_publ_section_title
;
 Structurally versatile phosphine and amine donors constructed from
 N-heterocyclic olefin units.
;
_journal_issue 24
_journal_name_full 'Dalton transactions (Cambridge, England : 2003)'
_journal_page_first 9860
_journal_page_last 9870
_journal_paper_doi 10.1039/c6dt00299d
_journal_volume 45
_journal_year 2016
_chemical_formula_moiety 'C43 H60 Cl N2 P Pd, C7 H8'
_chemical_formula_sum 'C50 H68 Cl N2 P Pd'
_chemical_formula_weight 869.88
_space_group_crystal_system triclinic
_space_group_IT_number 2
_space_group_name_Hall '-P 1'
_space_group_name_H-M_alt 'P -1'
_symmetry_space_group_name_Hall '-P 1'
_symmetry_space_group_name_H-M 'P -1'
_atom_sites_solution_hydrogens geom
_audit_creation_method SHELXL-2014/7
_audit_update_record
;
2016-01-20 deposited with the CCDC.
2016-02-18 downloaded from the CCDC.
;
_cell_angle_alpha 72.828(2)
_cell_angle_beta 78.6634(19)
_cell_angle_gamma 89.231(2)
_cell_formula_units_Z 2
_cell_length_a 10.3535(3)
_cell_length_b 12.5649(4)
_cell_length_c 18.9321(6)
_cell_measurement_reflns_used 9743
_cell_measurement_temperature 173(2)
_cell_measurement_theta_max 73.35
_cell_measurement_theta_min 2.49
_cell_volume 2304.57(13)
_computing_cell_refinement 'Bruker SAINT'
_computing_data_collection 'Bruker APEX2'
_computing_data_reduction 'Bruker SAINT'
_computing_molecular_graphics 'Bruker SHELXTL'
_computing_publication_material 'Bruker SHELXTL'
_computing_structure_refinement 'SHELXL-2014/7 (Sheldrick, 2014)'
_computing_structure_solution 'DIRDIF-2008 (Beurskens et al., 2008)'
_diffrn_ambient_temperature 173(2)
_diffrn_measured_fraction_theta_full 0.964
_diffrn_measured_fraction_theta_max 0.947
_diffrn_measurement_device_type 'Bruker APEX-II CCD'
_diffrn_measurement_method '\f and \w scans'
_diffrn_radiation_type CuK\a
_diffrn_radiation_wavelength 1.54178
_diffrn_reflns_av_R_equivalents 0.1174
_diffrn_reflns_av_unetI/netI 0.0500
_diffrn_reflns_Laue_measured_fraction_full 0.964
_diffrn_reflns_Laue_measured_fraction_max 0.947
_diffrn_reflns_limit_h_max 12
_diffrn_reflns_limit_h_min -12
_diffrn_reflns_limit_k_max 15
_diffrn_reflns_limit_k_min -15
_diffrn_reflns_limit_l_max 23
_diffrn_reflns_limit_l_min -23
_diffrn_reflns_number 87008
_diffrn_reflns_point_group_measured_fraction_full 0.964
_diffrn_reflns_point_group_measured_fraction_max 0.947
_diffrn_reflns_theta_full 67.679
_diffrn_reflns_theta_max 73.940
_diffrn_reflns_theta_min 2.494
_exptl_absorpt_coefficient_mu 4.357
_exptl_absorpt_correction_T_max 0.7341
_exptl_absorpt_correction_T_min 0.5559
_exptl_absorpt_correction_type multi-scan
_exptl_absorpt_process_details 'TWINABS (Sheldrick, 2008)'
_exptl_crystal_colour orange
_exptl_crystal_density_diffrn 1.254
_exptl_crystal_description fragment
_exptl_crystal_F_000 920
_exptl_crystal_size_max 0.137
_exptl_crystal_size_mid 0.125
_exptl_crystal_size_min 0.103
_refine_diff_density_max 1.436
_refine_diff_density_min -1.103
_refine_diff_density_rms 0.096
_refine_ls_extinction_method none
_refine_ls_goodness_of_fit_ref 1.058
_refine_ls_hydrogen_treatment constr
_refine_ls_matrix_type full
_refine_ls_number_parameters 498
_refine_ls_number_reflns 8901
_refine_ls_number_restraints 0
_refine_ls_restrained_S_all 1.058
_refine_ls_R_factor_all 0.0713
_refine_ls_R_factor_gt 0.0566
_refine_ls_shift/su_max 0.000
_refine_ls_shift/su_mean 0.000
_refine_ls_structure_factor_coef Fsqd
_refine_ls_weighting_details 'w=1/[\s^2^(Fo^2^)+(0.0698P)^2^+4.7056P] where P=(Fo^2^+2Fc^2^)/3'
_refine_ls_weighting_scheme calc
_refine_ls_wR_factor_gt 0.1416
_refine_ls_wR_factor_ref 0.1547
_reflns_Friedel_coverage 0.000
_reflns_number_gt 7672
_reflns_number_total 8901
_reflns_threshold_expression 'I > 2\s(I)'
_cod_data_source_file c6dt00299d2.cif
_cod_data_source_block riv15fg
_cod_depositor_comments 'Adding full bibliography for 7038430--7038439.cif.'
_cod_original_cell_volume 2304.58(13)
_cod_database_code 7038431
_shelx_shelxl_version_number 2014/7
_shelx_space_group_comment
; 
The symmetry employed for this shelxl refinement is uniquely defined 
by the following loop, which should always be used as a source of 
symmetry information in preference to the above space-group names. 
They are only intended as comments. 
;
_shelx_estimated_absorpt_t_min 0.587
_shelx_estimated_absorpt_t_max 0.662

loop_
_space_group_symop_operation_xyz
'x, y, z'
'-x, -y, -z'

loop_
_atom_site_label
_atom_site_type_symbol
_atom_site_fract_x
_atom_site_fract_y
_atom_site_fract_z
_atom_site_U_iso_or_equiv
_atom_site_adp_type
_atom_site_occupancy
_atom_site_site_symmetry_order
_atom_site_calc_flag
_atom_site_refinement_flags_posn
_atom_site_refinement_flags_adp
Pd Pd 0.38677(4) 0.30773(3) 0.31458(2) 0.03446(12) Uani 1 1 d . .
Cl Cl 0.54499(12) 0.26350(11) 0.22077(7) 0.0437(3) Uani 1 1 d . .
P P 0.30160(11) 0.46700(9) 0.24621(6) 0.0278(2) Uani 1 1 d . .
N1 N -0.0895(4) 0.3929(3) 0.2642(2) 0.0303(8) Uani 1 1 d . .
N2 N -0.0119(4) 0.5556(3) 0.1856(2) 0.0295(8) Uani 1 1 d . .
C1 C 0.0206(4) 0.4669(4) 0.2419(2) 0.0278(9) Uani 1 1 d . .
C2 C -0.1852(5) 0.4350(4) 0.2232(3) 0.0353(10) Uani 1 1 d . .
H2 H -0.2689 0.4003 0.2284 0.042 Uiso 1 1 calc R U
C3 C -0.1380(5) 0.5340(4) 0.1750(3) 0.0366(11) Uani 1 1 d . .
H3 H -0.1826 0.5817 0.1394 0.044 Uiso 1 1 calc R U
C4 C 0.1293(4) 0.4412(4) 0.2753(2) 0.0299(9) Uani 1 1 d . .
H4 H 0.1048 0.3990 0.3270 0.036 Uiso 1 1 calc R U
C5 C 0.3365(5) 0.4990(4) 0.1424(3) 0.0361(10) Uani 1 1 d . .
H5 H 0.2808 0.5622 0.1225 0.043 Uiso 1 1 calc R U
C6 C 0.2953(6) 0.4003(4) 0.1190(3) 0.0412(11) Uani 1 1 d . .
H6A H 0.2033 0.3768 0.1433 0.049 Uiso 1 1 calc R U
H6B H 0.3040 0.4224 0.0640 0.049 Uiso 1 1 calc R U
H6C H 0.3520 0.3382 0.1346 0.049 Uiso 1 1 calc R U
C7 C 0.4802(6) 0.5366(5) 0.1048(3) 0.0489(14) Uani 1 1 d . .
H7A H 0.5058 0.6000 0.1201 0.059 Uiso 1 1 calc R U
H7B H 0.5374 0.4749 0.1203 0.059 Uiso 1 1 calc R U
H7C H 0.4894 0.5591 0.0498 0.059 Uiso 1 1 calc R U
C8 C 0.3530(5) 0.5966(4) 0.2642(3) 0.0393(11) Uani 1 1 d . .
H8 H 0.3229 0.6625 0.2277 0.047 Uiso 1 1 calc R U
C9 C 0.2868(6) 0.5937(5) 0.3441(4) 0.0536(15) Uani 1 1 d . .
H9A H 0.1910 0.5853 0.3500 0.064 Uiso 1 1 calc R U
H9B H 0.3176 0.5306 0.3804 0.064 Uiso 1 1 calc R U
H9C H 0.3093 0.6633 0.3532 0.064 Uiso 1 1 calc R U
C10 C 0.5003(6) 0.6095(6) 0.2562(4) 0.0571(16) Uani 1 1 d . .
H10A H 0.5441 0.6115 0.2050 0.068 Uiso 1 1 calc R U
H10B H 0.5220 0.6791 0.2656 0.068 Uiso 1 1 calc R U
H10C H 0.5304 0.5463 0.2928 0.068 Uiso 1 1 calc R U
C11 C -0.1042(5) 0.2937(4) 0.3279(3) 0.0339(10) Uani 1 1 d . .
C12 C -0.0595(5) 0.1938(4) 0.3156(3) 0.0390(11) Uani 1 1 d . .
C13 C -0.0692(6) 0.1007(4) 0.3798(4) 0.0501(14) Uani 1 1 d . .
H13 H -0.0399 0.0311 0.3741 0.060 Uiso 1 1 calc R U
C14 C -0.1204(7) 0.1084(5) 0.4508(4) 0.0561(16) Uani 1 1 d . .
H14 H -0.1237 0.0446 0.4934 0.067 Uiso 1 1 calc R U
C15 C -0.1668(7) 0.2069(5) 0.4611(3) 0.0537(15) Uani 1 1 d . .
H15 H -0.2054 0.2100 0.5102 0.064 Uiso 1 1 calc R U
C16 C -0.1573(5) 0.3032(4) 0.3988(3) 0.0396(11) Uani 1 1 d . .
C17 C -0.0080(6) 0.1825(4) 0.2381(3) 0.0435(12) Uani 1 1 d . .
H17 H 0.0035 0.2593 0.2016 0.052 Uiso 1 1 calc R U
C18 C 0.1260(6) 0.1303(5) 0.2314(4) 0.0543(15) Uani 1 1 d . .
H18A H 0.1550 0.1248 0.1802 0.065 Uiso 1 1 calc R U
H18B H 0.1905 0.1768 0.2420 0.065 Uiso 1 1 calc R U
H18C H 0.1187 0.0556 0.2678 0.065 Uiso 1 1 calc R U
C19 C -0.1097(6) 0.1176(5) 0.2162(4) 0.0523(14) Uani 1 1 d . .
H19A H -0.0754 0.1107 0.1658 0.063 Uiso 1 1 calc R U
H19B H -0.1271 0.0432 0.2528 0.063 Uiso 1 1 calc R U
H19C H -0.1917 0.1575 0.2160 0.063 Uiso 1 1 calc R U
C20 C -0.2051(6) 0.4117(4) 0.4115(3) 0.0433(12) Uani 1 1 d . .
H20 H -0.1902 0.4695 0.3611 0.052 Uiso 1 1 calc R U
C21 C -0.1245(7) 0.4500(5) 0.4600(3) 0.0551(15) Uani 1 1 d . .
H21A H -0.1572 0.5203 0.4674 0.066 Uiso 1 1 calc R U
H21B H -0.1330 0.3931 0.5091 0.066 Uiso 1 1 calc R U
H21C H -0.0315 0.4613 0.4344 0.066 Uiso 1 1 calc R U
C22 C -0.3532(7) 0.4044(6) 0.4450(4) 0.0648(18) Uani 1 1 d . .
H22A H -0.3799 0.4761 0.4523 0.078 Uiso 1 1 calc R U
H22B H -0.4023 0.3864 0.4104 0.078 Uiso 1 1 calc R U
H22C H -0.3719 0.3460 0.4937 0.078 Uiso 1 1 calc R U
C31 C 0.0499(4) 0.6669(4) 0.1547(3) 0.0327(10) Uani 1 1 d . .
C32 C 0.1041(5) 0.7044(4) 0.0771(3) 0.0405(11) Uani 1 1 d . .
C33 C 0.1532(6) 0.8150(5) 0.0469(4) 0.0526(15) Uani 1 1 d . .
H33 H 0.1892 0.8434 -0.0056 0.063 Uiso 1 1 calc R U
C34 C 0.1502(6) 0.8828(5) 0.0915(4) 0.0583(17) Uani 1 1 d . .
H34 H 0.1871 0.9569 0.0700 0.070 Uiso 1 1 calc R U
C35 C 0.0945(6) 0.8460(4) 0.1672(4) 0.0493(14) Uani 1 1 d . .
H35 H 0.0925 0.8952 0.1971 0.059 Uiso 1 1 calc R U
C36 C 0.0406(5) 0.7366(4) 0.2011(3) 0.0379(11) Uani 1 1 d . .
C37 C 0.1077(6) 0.6325(5) 0.0250(3) 0.0497(14) Uani 1 1 d . .
H37 H 0.0957 0.5528 0.0568 0.060 Uiso 1 1 calc R U
C38 C 0.2386(7) 0.6464(6) -0.0317(3) 0.067(2) Uani 1 1 d . .
H38A H 0.2357 0.5984 -0.0638 0.080 Uiso 1 1 calc R U
H38B H 0.2531 0.7244 -0.0631 0.080 Uiso 1 1 calc R U
H38C H 0.3108 0.6255 -0.0045 0.080 Uiso 1 1 calc R U
C39 C -0.0041(7) 0.6579(6) -0.0192(4) 0.0637(18) Uani 1 1 d . .
H39A H 0.0011 0.6101 -0.0522 0.076 Uiso 1 1 calc R U
H39B H -0.0893 0.6434 0.0163 0.076 Uiso 1 1 calc R U
H39C H 0.0045 0.7363 -0.0498 0.076 Uiso 1 1 calc R U
C40 C -0.0313(6) 0.7002(4) 0.2832(3) 0.0434(12) Uani 1 1 d . .
H40 H -0.0121 0.6205 0.3057 0.052 Uiso 1 1 calc R U
C41 C 0.0111(8) 0.7674(5) 0.3312(4) 0.0611(17) Uani 1 1 d . .
H41A H 0.1066 0.7643 0.3279 0.073 Uiso 1 1 calc R U
H41B H -0.0121 0.8451 0.3124 0.073 Uiso 1 1 calc R U
H41C H -0.0342 0.7357 0.3839 0.073 Uiso 1 1 calc R U
C42 C -0.1797(6) 0.7064(5) 0.2893(4) 0.0558(15) Uani 1 1 d . .
H42A H -0.2238 0.6826 0.3426 0.067 Uiso 1 1 calc R U
H42B H -0.2012 0.7832 0.2657 0.067 Uiso 1 1 calc R U
H42C H -0.2099 0.6572 0.2635 0.067 Uiso 1 1 calc R U
C51 C 0.2765(6) 0.3046(5) 0.4218(3) 0.0515(14) Uani 1 1 d . .
H51A H 0.3239 0.3307 0.4547 0.062 Uiso 1 1 calc R U
H51B H 0.1855 0.3303 0.4234 0.062 Uiso 1 1 calc R U
C52 C 0.2949(6) 0.1932(5) 0.4207(3) 0.0472(13) Uani 1 1 d . .
H52 H 0.2172 0.1447 0.4235 0.057 Uiso 1 1 calc R U
C53 C 0.4199(6) 0.1553(4) 0.4075(3) 0.0493(13) Uani 1 1 d . .
H53 H 0.4764 0.1730 0.4402 0.059 Uiso 1 1 calc R U
C54 C 0.4525(5) 0.0500(4) 0.3911(3) 0.0399(11) Uani 1 1 d . .
C55 C 0.3696(7) -0.0053(5) 0.3633(4) 0.0563(15) Uani 1 1 d . .
H55 H 0.2879 0.0250 0.3538 0.068 Uiso 1 1 calc R U
C56 C 0.4052(8) -0.1041(6) 0.3492(4) 0.0676(19) Uani 1 1 d . .
H56 H 0.3474 -0.1411 0.3299 0.081 Uiso 1 1 calc R U
C57 C 0.5218(8) -0.1503(5) 0.3623(4) 0.0624(18) Uani 1 1 d . .
H57 H 0.5428 -0.2200 0.3539 0.075 Uiso 1 1 calc R U
C58 C 0.6091(8) -0.0954(6) 0.3879(4) 0.0653(18) Uani 1 1 d . .
H58 H 0.6918 -0.1253 0.3955 0.078 Uiso 1 1 calc R U
C59 C 0.5728(6) 0.0061(5) 0.4025(4) 0.0530(14) Uani 1 1 d . .
H59 H 0.6315 0.0446 0.4203 0.064 Uiso 1 1 calc R U
C1S C 0.4508(11) 0.0427(9) -0.1212(6) 0.095(3) Uani 1 1 d . .
C2S C 0.4631(9) 0.1095(8) -0.0770(6) 0.095(3) Uani 1 1 d . .
H2S H 0.5443 0.1187 -0.0627 0.114 Uiso 1 1 calc R U
C3S C 0.3409(12) 0.1682(8) -0.0519(7) 0.128(5) Uani 1 1 d . .
H3S H 0.3409 0.2179 -0.0226 0.153 Uiso 1 1 calc R U
C4S C 0.2296(9) 0.1429(7) -0.0756(6) 0.086(3) Uani 1 1 d . .
H4S H 0.1481 0.1748 -0.0622 0.103 Uiso 1 1 calc R U
C5S C 0.2390(11) 0.0724(8) -0.1178(7) 0.112(4) Uani 1 1 d . .
H5S H 0.1591 0.0564 -0.1310 0.134 Uiso 1 1 calc R U
C6S C 0.3463(11) 0.0207(9) -0.1444(6) 0.103(3) Uani 1 1 d . .
H6S H 0.3451 -0.0256 -0.1759 0.124 Uiso 1 1 calc R U
C7S C 0.5726(16) -0.0173(16) -0.1464(9) 0.196(8) Uani 1 1 d . .
H7SA H 0.6033 -0.0637 -0.1020 0.236 Uiso 1 1 calc R U
H7SB H 0.6426 0.0379 -0.1779 0.236 Uiso 1 1 calc R U
H7SC H 0.5499 -0.0645 -0.1756 0.236 Uiso 1 1 calc R U

loop_
_atom_site_aniso_label
_atom_site_aniso_U_11
_atom_site_aniso_U_22
_atom_site_aniso_U_33
_atom_site_aniso_U_23
_atom_site_aniso_U_13
_atom_site_aniso_U_12
Pd 0.03522(18) 0.03084(19) 0.03577(19) -0.00823(13) -0.00631(13) 0.00370(12)
Cl 0.0378(6) 0.0431(7) 0.0468(7) -0.0142(5) 0.0005(5) 0.0044(5)
P 0.0297(5) 0.0245(5) 0.0274(5) -0.0075(4) -0.0015(4) -0.0017(4)
N1 0.0323(19) 0.027(2) 0.028(2) -0.0054(15) -0.0027(15) -0.0030(15)
N2 0.0335(19) 0.0226(19) 0.030(2) -0.0043(15) -0.0064(16) 0.0013(15)
C1 0.033(2) 0.022(2) 0.025(2) -0.0070(17) 0.0000(17) 0.0017(16)
C2 0.034(2) 0.035(3) 0.035(3) -0.008(2) -0.007(2) -0.0029(19)
C3 0.038(2) 0.035(3) 0.033(3) -0.005(2) -0.009(2) -0.002(2)
C4 0.032(2) 0.029(2) 0.024(2) -0.0054(17) 0.0012(17) -0.0040(17)
C5 0.040(3) 0.034(3) 0.030(2) -0.0087(19) 0.0025(19) 0.002(2)
C6 0.049(3) 0.043(3) 0.034(3) -0.016(2) -0.007(2) 0.002(2)
C7 0.049(3) 0.052(3) 0.038(3) -0.016(2) 0.011(2) -0.013(3)
C8 0.046(3) 0.031(2) 0.039(3) -0.010(2) -0.005(2) -0.008(2)
C9 0.060(4) 0.049(3) 0.060(4) -0.034(3) -0.003(3) -0.009(3)
C10 0.047(3) 0.068(4) 0.063(4) -0.034(3) -0.004(3) -0.014(3)
C11 0.033(2) 0.025(2) 0.037(3) 0.0007(19) -0.007(2) -0.0060(18)
C12 0.040(3) 0.029(3) 0.042(3) -0.003(2) -0.008(2) -0.006(2)
C13 0.060(3) 0.023(3) 0.059(4) 0.002(2) -0.015(3) -0.005(2)
C14 0.077(4) 0.034(3) 0.045(3) 0.008(2) -0.016(3) -0.009(3)
C15 0.073(4) 0.044(3) 0.035(3) 0.000(2) -0.007(3) -0.010(3)
C16 0.044(3) 0.033(3) 0.036(3) -0.002(2) -0.006(2) -0.012(2)
C17 0.051(3) 0.025(3) 0.050(3) -0.006(2) -0.008(2) 0.003(2)
C18 0.051(3) 0.039(3) 0.073(4) -0.020(3) -0.008(3) 0.008(3)
C19 0.063(4) 0.043(3) 0.054(4) -0.015(3) -0.017(3) 0.002(3)
C20 0.050(3) 0.040(3) 0.036(3) -0.011(2) 0.000(2) -0.005(2)
C21 0.068(4) 0.055(4) 0.044(3) -0.023(3) -0.003(3) -0.003(3)
C22 0.056(4) 0.061(4) 0.072(5) -0.022(3) 0.002(3) -0.003(3)
C31 0.032(2) 0.025(2) 0.036(3) -0.0032(18) -0.0044(19) 0.0004(18)
C32 0.043(3) 0.033(3) 0.038(3) -0.002(2) -0.003(2) 0.003(2)
C33 0.051(3) 0.041(3) 0.047(3) 0.009(2) 0.000(3) -0.005(3)
C34 0.053(3) 0.032(3) 0.074(5) 0.006(3) -0.008(3) -0.012(3)
C35 0.055(3) 0.026(3) 0.064(4) -0.010(2) -0.010(3) -0.005(2)
C36 0.035(2) 0.028(2) 0.048(3) -0.008(2) -0.009(2) 0.0063(19)
C37 0.064(4) 0.048(3) 0.029(3) -0.003(2) -0.005(2) 0.009(3)
C38 0.079(5) 0.078(5) 0.028(3) -0.002(3) 0.004(3) 0.020(4)
C39 0.082(5) 0.066(4) 0.038(3) -0.004(3) -0.017(3) 0.000(4)
C40 0.055(3) 0.031(3) 0.046(3) -0.016(2) -0.008(2) 0.008(2)
C41 0.085(5) 0.044(3) 0.064(4) -0.031(3) -0.016(4) 0.007(3)
C42 0.054(4) 0.054(4) 0.055(4) -0.018(3) 0.001(3) 0.007(3)
C51 0.059(3) 0.059(4) 0.036(3) -0.012(3) -0.012(2) 0.022(3)
C52 0.056(3) 0.043(3) 0.033(3) -0.004(2) 0.001(2) 0.008(2)
C53 0.070(4) 0.031(3) 0.051(3) -0.008(2) -0.026(3) 0.007(2)
C54 0.047(3) 0.034(3) 0.032(2) -0.0035(19) -0.003(2) -0.001(2)
C55 0.055(4) 0.047(3) 0.068(4) -0.018(3) -0.013(3) -0.001(3)
C56 0.079(5) 0.048(4) 0.075(5) -0.021(3) -0.006(4) -0.012(3)
C57 0.079(5) 0.038(3) 0.066(4) -0.018(3) -0.002(4) 0.004(3)
C58 0.069(4) 0.067(4) 0.062(4) -0.022(3) -0.014(3) 0.023(3)
C59 0.052(3) 0.056(4) 0.054(3) -0.016(3) -0.017(3) 0.008(3)
C1S 0.098(7) 0.093(7) 0.098(7) -0.020(5) -0.038(6) -0.014(6)
C2S 0.067(5) 0.096(7) 0.115(8) -0.027(6) -0.005(5) -0.015(5)
C3S 0.128(9) 0.067(6) 0.140(10) 0.034(6) -0.014(8) -0.034(6)
C4S 0.074(5) 0.046(4) 0.112(7) 0.015(4) -0.015(5) 0.003(4)
C5S 0.102(7) 0.062(6) 0.128(10) 0.022(6) 0.002(6) 0.026(5)
C6S 0.116(8) 0.095(7) 0.088(7) 0.000(5) -0.037(6) -0.021(6)
C7S 0.177(16) 0.29(2) 0.185(16) -0.159(17) -0.054(13) 0.072(16)

loop_
_atom_type_symbol
_atom_type_description
_atom_type_scat_dispersion_real
_atom_type_scat_dispersion_imag
_atom_type_scat_source
C C 0.0181 0.0091 'International Tables Vol C Tables 4.2.6.8 and 6.1.1.4'
H H 0.0000 0.0000 'International Tables Vol C Tables 4.2.6.8 and 6.1.1.4'
N N 0.0311 0.0180 'International Tables Vol C Tables 4.2.6.8 and 6.1.1.4'
P P 0.2955 0.4335 'International Tables Vol C Tables 4.2.6.8 and 6.1.1.4'
Cl Cl 0.3639 0.7018 'International Tables Vol C Tables 4.2.6.8 and 6.1.1.4'
Pd Pd 0.1215 3.9337 'International Tables Vol C Tables 4.2.6.8 and 6.1.1.4'

loop_
_geom_angle_atom_site_label_1
_geom_angle_atom_site_label_2
_geom_angle_atom_site_label_3
_geom_angle
C51 Pd C52 38.9(2)
C51 Pd C53 67.1(2)
C52 Pd C53 36.3(2)
C51 Pd P 96.78(16)
C52 Pd P 127.63(16)
C53 Pd P 163.39(17)
C51 Pd Cl 160.74(16)
C52 Pd Cl 125.68(15)
C53 Pd Cl 94.09(17)
P Pd Cl 102.23(4)
C4 P C5 105.8(2)
C4 P C8 110.7(2)
C5 P C8 105.1(2)
C4 P Pd 103.85(15)
C5 P Pd 117.51(16)
C8 P Pd 113.69(18)
C2 N1 C1 110.8(4)
C2 N1 C11 125.9(4)
C1 N1 C11 122.9(4)
C1 N2 C3 109.2(4)
C1 N2 C31 128.2(4)
C3 N2 C31 120.7(4)
C4 C1 N2 135.2(4)
C4 C1 N1 120.6(4)
N2 C1 N1 104.2(4)
C3 C2 N1 107.2(4)
C2 C3 N2 108.7(4)
C1 C4 P 136.1(3)
C6 C5 C7 110.1(4)
C6 C5 P 111.0(3)
C7 C5 P 114.1(4)
C10 C8 C9 108.7(5)
C10 C8 P 112.8(4)
C9 C8 P 108.7(3)
C16 C11 C12 123.4(4)
C16 C11 N1 118.1(4)
C12 C11 N1 118.5(4)
C11 C12 C13 116.5(5)
C11 C12 C17 123.2(4)
C13 C12 C17 120.3(5)
C14 C13 C12 121.2(5)
C15 C14 C13 121.0(5)
C14 C15 C16 120.1(6)
C11 C16 C15 117.8(5)
C11 C16 C20 122.9(4)
C15 C16 C20 119.3(5)
C12 C17 C18 112.7(5)
C12 C17 C19 110.0(5)
C18 C17 C19 111.5(5)
C16 C20 C21 111.0(5)
C16 C20 C22 112.1(5)
C21 C20 C22 111.5(5)
C36 C31 C32 122.6(5)
C36 C31 N2 119.1(4)
C32 C31 N2 118.0(4)
C33 C32 C31 117.4(5)
C33 C32 C37 119.2(5)
C31 C32 C37 123.4(5)
C34 C33 C32 121.0(6)
C33 C34 C35 121.2(5)
C34 C35 C36 120.9(6)
C31 C36 C35 116.9(5)
C31 C36 C40 122.8(4)
C35 C36 C40 120.2(5)
C32 C37 C38 112.8(6)
C32 C37 C39 111.6(5)
C38 C37 C39 108.2(5)
C42 C40 C36 111.0(5)
C42 C40 C41 108.4(5)
C36 C40 C41 114.2(5)
C52 C51 Pd 71.7(3)
C53 C52 C51 120.4(6)
C53 C52 Pd 76.6(3)
C51 C52 Pd 69.4(3)
C52 C53 C54 125.3(6)
C52 C53 Pd 67.2(3)
C54 C53 Pd 120.3(4)
C55 C54 C59 119.0(6)
C55 C54 C53 122.6(5)
C59 C54 C53 118.3(5)
C56 C55 C54 120.1(7)
C57 C56 C55 121.6(7)
C56 C57 C58 119.8(6)
C57 C58 C59 118.6(6)
C54 C59 C58 120.7(6)
C6S C1S C2S 128.5(12)
C6S C1S C7S 114.0(12)
C2S C1S C7S 117.5(10)
C1S C2S C3S 117.0(10)
C4S C3S C2S 114.3(12)
C5S C4S C3S 118.9(11)
C4S C5S C6S 129.6(12)
C1S C6S C5S 111.7(12)

loop_
_geom_bond_atom_site_label_1
_geom_bond_atom_site_label_2
_geom_bond_distance
Pd C51 2.113(6)
Pd C52 2.143(5)
Pd C53 2.261(5)
Pd P 2.3086(12)
Pd Cl 2.3582(12)
P C4 1.765(4)
P C5 1.847(5)
P C8 1.863(5)
N1 C2 1.382(6)
N1 C1 1.397(5)
N1 C11 1.441(5)
N2 C1 1.386(6)
N2 C3 1.401(6)
N2 C31 1.450(5)
C1 C4 1.386(6)
C2 C3 1.338(7)
C5 C6 1.527(7)
C5 C7 1.533(7)
C8 C10 1.509(8)
C8 C9 1.523(7)
C11 C16 1.386(7)
C11 C12 1.400(7)
C12 C13 1.405(7)
C12 C17 1.506(8)
C13 C14 1.376(9)
C14 C15 1.376(9)
C15 C16 1.406(7)
C16 C20 1.514(8)
C17 C18 1.525(8)
C17 C19 1.529(8)
C20 C21 1.531(8)
C20 C22 1.532(8)
C31 C36 1.401(7)
C31 C32 1.403(7)
C32 C33 1.397(7)
C32 C37 1.517(8)
C33 C34 1.362(10)
C34 C35 1.376(9)
C35 C36 1.404(7)
C36 C40 1.522(8)
C37 C38 1.530(8)
C37 C39 1.535(9)
C40 C42 1.521(8)
C40 C41 1.533(8)
C51 C52 1.416(8)
C52 C53 1.375(8)
C53 C54 1.467(7)
C54 C55 1.380(8)
C54 C59 1.385(8)
C55 C56 1.376(9)
C56 C57 1.368(10)
C57 C58 1.384(10)
C58 C59 1.413(9)
C1S C6S 1.307(13)
C1S C2S 1.371(13)
C1S C7S 1.528(16)
C2S C3S 1.522(15)
C3S C4S 1.388(14)
C4S C5S 1.349(15)
C5S C6S 1.365(15)

loop_
_geom_torsion_atom_site_label_1
_geom_torsion_atom_site_label_2
_geom_torsion_atom_site_label_3
_geom_torsion_atom_site_label_4
_geom_torsion
C51 Pd P C4 -51.4(2)
C52 Pd P C4 -25.4(3)
C53 Pd P C4 -37.5(5)
Cl Pd P C4 131.64(16)
C51 Pd P C5 -167.8(3)
C52 Pd P C5 -141.8(3)
C53 Pd P C5 -153.9(5)
Cl Pd P C5 15.25(19)
C51 Pd P C8 68.9(3)
C52 Pd P C8 94.9(3)
C53 Pd P C8 82.8(5)
Cl Pd P C8 -108.04(18)
C3 N2 C1 C4 179.2(5)
C31 N2 C1 C4 -16.9(8)
C3 N2 C1 N1 -0.1(5)
C31 N2 C1 N1 163.7(4)
C2 N1 C1 C4 -179.6(4)
C11 N1 C1 C4 7.6(7)
C2 N1 C1 N2 -0.2(5)
C11 N1 C1 N2 -173.0(4)
C1 N1 C2 C3 0.4(6)
C11 N1 C2 C3 173.0(5)
N1 C2 C3 N2 -0.5(6)
C1 N2 C3 C2 0.4(6)
C31 N2 C3 C2 -164.9(4)
N2 C1 C4 P -32.7(9)
N1 C1 C4 P 146.6(4)
C5 P C4 C1 -21.0(6)
C8 P C4 C1 92.3(5)
Pd P C4 C1 -145.4(5)
C4 P C5 C6 -61.3(4)
C8 P C5 C6 -178.4(4)
Pd P C5 C6 54.0(4)
C4 P C5 C7 173.7(4)
C8 P C5 C7 56.6(4)
Pd P C5 C7 -71.0(4)
C4 P C8 C10 167.7(4)
C5 P C8 C10 -78.6(4)
Pd P C8 C10 51.3(4)
C4 P C8 C9 47.1(5)
C5 P C8 C9 160.9(4)
Pd P C8 C9 -69.3(4)
C2 N1 C11 C16 -86.0(6)
C1 N1 C11 C16 85.7(6)
C2 N1 C11 C12 96.5(6)
C1 N1 C11 C12 -91.8(6)
C16 C11 C12 C13 -0.7(7)
N1 C11 C12 C13 176.7(4)
C16 C11 C12 C17 176.9(5)
N1 C11 C12 C17 -5.7(7)
C11 C12 C13 C14 0.1(8)
C17 C12 C13 C14 -177.6(5)
C12 C13 C14 C15 1.7(9)
C13 C14 C15 C16 -2.8(10)
C12 C11 C16 C15 -0.3(8)
N1 C11 C16 C15 -177.7(5)
C12 C11 C16 C20 179.9(5)
N1 C11 C16 C20 2.5(7)
C14 C15 C16 C11 2.0(9)
C14 C15 C16 C20 -178.1(6)
C11 C12 C17 C18 128.8(5)
C13 C12 C17 C18 -53.6(7)
C11 C12 C17 C19 -106.0(6)
C13 C12 C17 C19 71.5(6)
C11 C16 C20 C21 -117.1(6)
C15 C16 C20 C21 63.1(7)
C11 C16 C20 C22 117.4(6)
C15 C16 C20 C22 -62.4(7)
C1 N2 C31 C36 -66.0(6)
C3 N2 C31 C36 96.2(6)
C1 N2 C31 C32 120.9(5)
C3 N2 C31 C32 -76.9(6)
C36 C31 C32 C33 1.8(8)
N2 C31 C32 C33 174.7(5)
C36 C31 C32 C37 -176.2(5)
N2 C31 C32 C37 -3.4(7)
C31 C32 C33 C34 1.0(9)
C37 C32 C33 C34 179.1(6)
C32 C33 C34 C35 -2.3(10)
C33 C34 C35 C36 0.9(10)
C32 C31 C36 C35 -3.2(7)
N2 C31 C36 C35 -176.0(5)
C32 C31 C36 C40 173.2(5)
N2 C31 C36 C40 0.4(7)
C34 C35 C36 C31 1.8(8)
C34 C35 C36 C40 -174.6(5)
C33 C32 C37 C38 43.6(7)
C31 C32 C37 C38 -138.4(5)
C33 C32 C37 C39 -78.5(7)
C31 C32 C37 C39 99.5(6)
C31 C36 C40 C42 -78.6(6)
C35 C36 C40 C42 97.7(6)
C31 C36 C40 C41 158.6(5)
C35 C36 C40 C41 -25.2(7)
C53 Pd C51 C52 -29.4(4)
P Pd C51 C52 146.4(3)
Cl Pd C51 C52 -42.7(8)
Pd C51 C52 C53 59.5(5)
C51 Pd C52 C53 -130.2(6)
P Pd C52 C53 -174.2(3)
Cl Pd C52 C53 33.9(4)
C53 Pd C52 C51 130.2(6)
P Pd C52 C51 -44.0(4)
Cl Pd C52 C51 164.0(3)
C51 C52 C53 C54 -167.9(5)
Pd C52 C53 C54 -111.9(5)
C51 C52 C53 Pd -56.0(5)
C51 Pd C53 C52 31.4(4)
P Pd C53 C52 16.4(8)
Cl Pd C53 C52 -153.0(4)
C51 Pd C53 C54 150.1(5)
C52 Pd C53 C54 118.7(6)
P Pd C53 C54 135.1(4)
Cl Pd C53 C54 -34.3(5)
C52 C53 C54 C55 21.6(9)
Pd C53 C54 C55 -60.5(7)
C52 C53 C54 C59 -159.9(6)
Pd C53 C54 C59 118.0(5)
C59 C54 C55 C56 1.8(9)
C53 C54 C55 C56 -179.7(6)
C54 C55 C56 C57 0.2(11)
C55 C56 C57 C58 -2.3(11)
C56 C57 C58 C59 2.3(11)
C55 C54 C59 C58 -1.7(9)
C53 C54 C59 C58 179.7(6)
C57 C58 C59 C54 -0.3(10)
C6S C1S C2S C3S -1.1(17)
C7S C1S C2S C3S -179.6(11)
C1S C2S C3S C4S 2.0(13)
C2S C3S C4S C5S -0.8(12)
C3S C4S C5S C6S -1.9(16)
C2S C1S C6S C5S -1.2(16)
C7S C1S C6S C5S 177.4(11)
C4S C5S C6S C1S 2.9(16)
